data_7038623
loop_
_publ_author_name
'Yruegas, Sam'
'Huang, Kexuan'
'Wilson, David J. D.'
'Dutton, Jason L.'
'Martin, Caleb D.'

_publ_section_title
;
 Probing the reactivity of pentaphenylborole with N-H, O-H, P-H, and S-H
 bonds.
;
_journal_issue 24
_journal_name_full 'Dalton transactions (Cambridge, England : 2003)'
_journal_page_first 9902
_journal_page_last 9911
_journal_paper_doi 10.1039/c6dt00052e
_journal_volume 45
_journal_year 2016
_chemical_formula_moiety 'C44 H33 B S'
_chemical_formula_sum 'C44 H33 B S'
_chemical_formula_weight 604.57
_chemical_name_common 13
_chemical_name_systematic
;
 ?
;
_space_group_crystal_system triclinic
_space_group_IT_number 2
_space_group_name_Hall '-P 1'
_space_group_name_H-M_alt 'P -1'
_symmetry_space_group_name_Hall '-P 1'
_symmetry_space_group_name_H-M 'P -1'
_atom_sites_solution_hydrogens geom
_audit_creation_method SHELXL-2013
_audit_update_record
;
2016-02-27 deposited with the CCDC.
2016-02-29 downloaded from the CCDC.
;
_cell_angle_alpha 87.469(2)
_cell_angle_beta 86.921(2)
_cell_angle_gamma 82.647(2)
_cell_formula_units_Z 2
_cell_length_a 8.5301(6)
_cell_length_b 9.7269(7)
_cell_length_c 19.5345(15)
_cell_measurement_reflns_used 9984
_cell_measurement_temperature 150(2)
_cell_measurement_theta_max 27.065
_cell_measurement_theta_min 2.3215
_cell_volume 1604.0(2)
_computing_cell_refinement 'Bruker SAINT'
_computing_data_collection 'Bruker APEX2'
_computing_data_reduction 'Bruker SAINT'
_computing_molecular_graphics 'Bruker SHELXTL'
_computing_publication_material 'Bruker SHELXTL'
_computing_structure_refinement 'SHELXL-2013 (Sheldrick, 2013)'
_computing_structure_solution 'SHELXS-97 (Sheldrick 2008)'
_diffrn_ambient_temperature 150(2)
_diffrn_measured_fraction_theta_full 0.999
_diffrn_measured_fraction_theta_max 0.999
_diffrn_measurement_device_type 'Bruker APEX-II CCD'
_diffrn_measurement_method '\f and \w scans'
_diffrn_radiation_type MoK\a
_diffrn_radiation_wavelength 0.71073
_diffrn_reflns_av_R_equivalents 0.0487
_diffrn_reflns_av_unetI/netI 0.0438
_diffrn_reflns_Laue_measured_fraction_full 0.999
_diffrn_reflns_Laue_measured_fraction_max 0.999
_diffrn_reflns_limit_h_max 10
_diffrn_reflns_limit_h_min -10
_diffrn_reflns_limit_k_max 11
_diffrn_reflns_limit_k_min -12
_diffrn_reflns_limit_l_max 24
_diffrn_reflns_limit_l_min -24
_diffrn_reflns_number 27890
_diffrn_reflns_point_group_measured_fraction_full 0.999
_diffrn_reflns_point_group_measured_fraction_max 0.999
_diffrn_reflns_theta_full 25.242
_diffrn_reflns_theta_max 26.372
_diffrn_reflns_theta_min 2.321
_exptl_absorpt_coefficient_mu 0.133
_exptl_absorpt_correction_T_max 0.984
_exptl_absorpt_correction_T_min 0.973
_exptl_absorpt_correction_type multi-scan
_exptl_absorpt_process_details SADABs
_exptl_crystal_colour colorless
_exptl_crystal_density_diffrn 1.252
_exptl_crystal_description prism
_exptl_crystal_F_000 636
_exptl_crystal_size_max 0.476
_exptl_crystal_size_mid 0.344
_exptl_crystal_size_min 0.236
_refine_diff_density_max 0.298
_refine_diff_density_min -0.452
_refine_diff_density_rms 0.047
_refine_ls_extinction_method none
_refine_ls_goodness_of_fit_ref 1.055
_refine_ls_hydrogen_treatment constr
_refine_ls_matrix_type full
_refine_ls_number_parameters 415
_refine_ls_number_reflns 6556
_refine_ls_number_restraints 0
_refine_ls_restrained_S_all 1.055
_refine_ls_R_factor_all 0.0923
_refine_ls_R_factor_gt 0.0562
_refine_ls_shift/su_max 0.000
_refine_ls_shift/su_mean 0.000
_refine_ls_structure_factor_coef Fsqd
_refine_ls_weighting_details 'w=1/[\s^2^(Fo^2^)+(0.0537P)^2^+1.1470P] where P=(Fo^2^+2Fc^2^)/3'
_refine_ls_weighting_scheme calc
_refine_ls_wR_factor_gt 0.1334
_refine_ls_wR_factor_ref 0.1539
_reflns_Friedel_coverage 0.000
_reflns_number_gt 4525
_reflns_number_total 6556
_reflns_threshold_expression 'I > 2\s(I)'
_cod_data_source_file c6dt00052e2.cif
_cod_data_source_block 13
_cod_depositor_comments 'Adding full bibliography for 7038621--7038625.cif.'
_cod_database_code 7038623
_shelx_space_group_comment
;
The symmetry employed for this shelxl refinement is uniquely defined
by the following loop, which should always be used as a source of
symmetry information in preference to the above space-group names.
They are only intended as comments.
;
_shelx_estimated_absorpt_t_min 0.939
_shelx_estimated_absorpt_t_max 0.969
_shelxl_version_number 2013-4

loop_
_space_group_symop_operation_xyz
'x, y, z'
'-x, -y, -z'

loop_
_atom_site_label
_atom_site_type_symbol
_atom_site_fract_x
_atom_site_fract_y
_atom_site_fract_z
_atom_site_U_iso_or_equiv
_atom_site_adp_type
_atom_site_occupancy
_atom_site_site_symmetry_order
_atom_site_calc_flag
_atom_site_refinement_flags_posn
_atom_site_refinement_flags_adp
S1 S 0.54768(8) -0.08487(8) 0.63292(4) 0.0563(2) Uani 1 1 d . .
C69 C 0.1249(4) 0.3259(4) 0.52866(17) 0.0757(10) Uani 1 1 d . .
H69 H 0.0311 0.3853 0.5184 0.091 Uiso 1 1 calc R U
C70 C 0.2685(4) 0.3575(4) 0.50349(16) 0.0790(11) Uani 1 1 d . .
H70 H 0.2731 0.4386 0.4749 0.095 Uiso 1 1 calc R U
C65 C 0.4106(4) 0.2733(4) 0.51863(13) 0.0642(9) Uani 1 1 d . .
C66 C 0.4029(3) 0.1510(3) 0.56202(13) 0.0543(7) Uani 1 1 d . .
C61 C 0.5475(3) 0.0690(3) 0.57930(13) 0.0538(7) Uani 1 1 d . .
C1 C 0.3958(2) -0.1368(2) 0.76960(13) 0.0370(5) Uani 1 1 d . .
C2 C 0.3310(2) -0.0375(2) 0.82690(12) 0.0344(5) Uani 1 1 d . .
C21 C 0.2536(3) -0.0925(2) 0.89113(13) 0.0351(5) Uani 1 1 d . .
C22 C 0.3404(3) -0.1441(2) 0.94669(13) 0.0416(6) Uani 1 1 d . .
H22 H 0.4519 -0.1438 0.9443 0.050 Uiso 1 1 calc R U
C23 C 0.2675(3) -0.1966(2) 1.00596(14) 0.0464(6) Uani 1 1 d . .
H23 H 0.3289 -0.2306 1.0437 0.056 Uiso 1 1 calc R U
C24 C 0.1059(3) -0.1992(2) 1.00979(15) 0.0495(7) Uani 1 1 d . .
H24 H 0.0556 -0.2355 1.0500 0.059 Uiso 1 1 calc R U
C11 C 0.2605(3) -0.1917(3) 0.73369(13) 0.0424(6) Uani 1 1 d . .
C12 C 0.2787(3) -0.3220(3) 0.70496(14) 0.0520(7) Uani 1 1 d . .
H12 H 0.3736 -0.3831 0.7108 0.062 Uiso 1 1 calc R U
C13 C 0.1593(4) -0.3632(3) 0.66783(15) 0.0651(9) Uani 1 1 d . .
H13 H 0.1726 -0.4528 0.6492 0.078 Uiso 1 1 calc R U
C14 C 0.0215(4) -0.2749(4) 0.65774(16) 0.0706(10) Uani 1 1 d . .
H14 H -0.0600 -0.3037 0.6325 0.085 Uiso 1 1 calc R U
C15 C 0.0029(3) -0.1446(4) 0.68451(15) 0.0624(8) Uani 1 1 d . .
H15 H -0.0908 -0.0828 0.6772 0.075 Uiso 1 1 calc R U
C16 C 0.1209(3) -0.1039(3) 0.72207(14) 0.0499(7) Uani 1 1 d . .
H16 H 0.1065 -0.0141 0.7404 0.060 Uiso 1 1 calc R U
C25 C 0.0181(3) -0.1487(3) 0.95502(16) 0.0517(7) Uani 1 1 d . .
H25 H -0.0931 -0.1504 0.9575 0.062 Uiso 1 1 calc R U
C26 C 0.0906(3) -0.0954(2) 0.89600(14) 0.0439(6) Uani 1 1 d . .
H26 H 0.0283 -0.0607 0.8587 0.053 Uiso 1 1 calc R U
C3 C 0.3461(2) 0.0968(2) 0.81175(12) 0.0349(5) Uani 1 1 d . .
C31 C 0.2962(2) 0.2144(2) 0.85663(14) 0.0378(6) Uani 1 1 d . .
C32 C 0.2114(3) 0.3364(2) 0.83024(17) 0.0521(7) Uani 1 1 d . .
H32 H 0.1867 0.3436 0.7833 0.063 Uiso 1 1 calc R U
C33 C 0.1637(3) 0.4462(3) 0.8721(2) 0.0705(11) Uani 1 1 d . .
H33 H 0.1041 0.5275 0.8539 0.085 Uiso 1 1 calc R U
C34 C 0.2017(3) 0.4391(3) 0.9403(2) 0.0724(11) Uani 1 1 d . .
H34 H 0.1681 0.5149 0.9689 0.087 Uiso 1 1 calc R U
C35 C 0.2887(3) 0.3211(3) 0.96630(17) 0.0575(8) Uani 1 1 d . .
H35 H 0.3175 0.3162 1.0127 0.069 Uiso 1 1 calc R U
C36 C 0.3342(3) 0.2099(2) 0.92495(14) 0.0425(6) Uani 1 1 d . .
H36 H 0.3928 0.1286 0.9437 0.051 Uiso 1 1 calc R U
C4 C 0.4169(3) 0.1237(2) 0.73975(13) 0.0382(5) Uani 1 1 d . .
H1 H 0.3331 0.1756 0.7113 0.046 Uiso 1 1 calc R U
C41 C 0.5598(3) 0.2039(2) 0.73707(13) 0.0383(5) Uani 1 1 d . .
C46 C 0.6853(3) 0.1631(2) 0.77879(15) 0.0474(6) Uani 1 1 d . .
H46 H 0.6793 0.0878 0.8110 0.057 Uiso 1 1 calc R U
C45 C 0.8196(3) 0.2308(3) 0.77419(16) 0.0553(7) Uani 1 1 d . .
H45 H 0.9055 0.2004 0.8024 0.066 Uiso 1 1 calc R U
C44 C 0.8279(3) 0.3425(3) 0.72831(16) 0.0604(8) Uani 1 1 d . .
H44 H 0.9198 0.3886 0.7246 0.072 Uiso 1 1 calc R U
C43 C 0.7023(4) 0.3862(3) 0.68822(15) 0.0617(8) Uani 1 1 d . .
H43 H 0.7068 0.4643 0.6575 0.074 Uiso 1 1 calc R U
C42 C 0.5692(3) 0.3178(3) 0.69211(13) 0.0484(6) Uani 1 1 d . .
H42 H 0.4835 0.3489 0.6638 0.058 Uiso 1 1 calc R U
C51 C 0.5192(3) -0.2490(2) 0.79823(13) 0.0375(5) Uani 1 1 d . .
C52 C 0.6791(3) -0.2334(2) 0.79366(14) 0.0455(6) Uani 1 1 d . .
H52 H 0.7129 -0.1554 0.7689 0.055 Uiso 1 1 calc R U
C53 C 0.7900(3) -0.3291(3) 0.82441(16) 0.0528(7) Uani 1 1 d . .
H53 H 0.8986 -0.3156 0.8210 0.063 Uiso 1 1 calc R U
C54 C 0.7440(3) -0.4443(2) 0.86023(15) 0.0503(7) Uani 1 1 d . .
H54 H 0.8203 -0.5106 0.8811 0.060 Uiso 1 1 calc R U
C55 C 0.5855(3) -0.4618(2) 0.86524(14) 0.0477(6) Uani 1 1 d . .
H55 H 0.5526 -0.5407 0.8896 0.057 Uiso 1 1 calc R U
C56 C 0.4753(3) -0.3657(2) 0.83514(13) 0.0422(6) Uani 1 1 d . .
H56 H 0.3667 -0.3788 0.8395 0.051 Uiso 1 1 calc R U
C62 C 0.6901(3) 0.1016(4) 0.55150(14) 0.0632(9) Uani 1 1 d . .
H62 H 0.7854 0.0451 0.5623 0.076 Uiso 1 1 calc R U
C63 C 0.6950(4) 0.2197(4) 0.50664(14) 0.0761(11) Uani 1 1 d . .
H63 H 0.7937 0.2408 0.4870 0.091 Uiso 1 1 calc R U
C64 C 0.5605(4) 0.3028(4) 0.49145(15) 0.0792(12) Uani 1 1 d . .
H64 H 0.5668 0.3825 0.4620 0.095 Uiso 1 1 calc R U
C67 C 0.2510(3) 0.1196(3) 0.58525(14) 0.0561(7) Uani 1 1 d . .
H67 H 0.2425 0.0370 0.6122 0.067 Uiso 1 1 calc R U
C68 C 0.1165(4) 0.2047(4) 0.56991(15) 0.0654(9) Uani 1 1 d . .
H68 H 0.0165 0.1819 0.5873 0.079 Uiso 1 1 calc R U
B1 B 0.4575(3) -0.0284(3) 0.71314(15) 0.0408(7) Uani 1 1 d . .

loop_
_atom_site_aniso_label
_atom_site_aniso_U_11
_atom_site_aniso_U_22
_atom_site_aniso_U_33
_atom_site_aniso_U_23
_atom_site_aniso_U_13
_atom_site_aniso_U_12
S1 0.0442(4) 0.0634(5) 0.0652(5) -0.0142(4) 0.0175(3) -0.0264(3)
C69 0.063(2) 0.104(3) 0.065(2) 0.0246(19) -0.0232(16) -0.0344(19)
C70 0.079(2) 0.118(3) 0.0499(18) 0.0345(18) -0.0289(16) -0.053(2)
C65 0.0642(19) 0.107(3) 0.0312(14) 0.0107(15) -0.0111(13) -0.0499(18)
C66 0.0496(16) 0.084(2) 0.0363(14) -0.0031(13) -0.0002(12) -0.0366(15)
C61 0.0486(16) 0.080(2) 0.0403(14) -0.0111(13) 0.0087(12) -0.0381(14)
C1 0.0263(11) 0.0333(12) 0.0528(14) -0.0015(10) 0.0069(10) -0.0128(9)
C2 0.0211(10) 0.0281(11) 0.0538(14) 0.0021(10) 0.0036(9) -0.0067(8)
C21 0.0303(11) 0.0193(10) 0.0550(15) -0.0002(10) 0.0109(10) -0.0061(9)
C22 0.0340(12) 0.0306(12) 0.0592(16) 0.0022(11) 0.0114(11) -0.0076(10)
C23 0.0526(15) 0.0292(12) 0.0559(16) 0.0039(11) 0.0088(12) -0.0059(11)
C24 0.0546(16) 0.0262(12) 0.0652(18) 0.0011(12) 0.0270(14) -0.0092(11)
C11 0.0310(12) 0.0471(14) 0.0518(15) -0.0005(12) 0.0089(10) -0.0209(11)
C12 0.0471(15) 0.0534(16) 0.0599(17) -0.0065(13) 0.0114(13) -0.0275(13)
C13 0.070(2) 0.078(2) 0.0569(18) -0.0130(15) 0.0136(15) -0.0487(18)
C14 0.0543(19) 0.114(3) 0.0542(18) 0.0005(18) 0.0013(14) -0.054(2)
C15 0.0346(14) 0.096(2) 0.0610(18) 0.0077(17) 0.0017(13) -0.0307(15)
C16 0.0298(12) 0.0605(17) 0.0614(17) 0.0046(13) 0.0068(11) -0.0191(12)
C25 0.0353(13) 0.0379(14) 0.080(2) 0.0019(13) 0.0214(13) -0.0086(11)
C26 0.0340(12) 0.0327(12) 0.0634(17) 0.0035(11) 0.0119(11) -0.0055(10)
C3 0.0197(10) 0.0304(12) 0.0544(14) 0.0066(10) 0.0020(9) -0.0066(8)
C31 0.0206(10) 0.0234(11) 0.0685(17) 0.0053(11) 0.0106(10) -0.0065(8)
C32 0.0223(11) 0.0325(13) 0.099(2) 0.0158(14) 0.0039(12) -0.0047(10)
C33 0.0274(13) 0.0214(13) 0.158(4) 0.0092(18) 0.0227(18) -0.0016(10)
C34 0.0468(17) 0.0321(15) 0.137(3) -0.0225(18) 0.050(2) -0.0152(13)
C35 0.0518(16) 0.0343(14) 0.087(2) -0.0139(14) 0.0312(15) -0.0187(12)
C36 0.0343(12) 0.0253(12) 0.0669(18) -0.0024(11) 0.0167(12) -0.0080(9)
C4 0.0262(11) 0.0372(13) 0.0513(14) 0.0089(11) 0.0000(10) -0.0089(9)
C41 0.0308(12) 0.0332(12) 0.0515(14) 0.0006(11) 0.0081(10) -0.0116(9)
C46 0.0309(12) 0.0324(13) 0.0793(19) 0.0038(12) 0.0005(12) -0.0092(10)
C45 0.0329(13) 0.0448(15) 0.090(2) -0.0130(15) 0.0033(13) -0.0119(11)
C44 0.0506(17) 0.0631(19) 0.074(2) -0.0170(16) 0.0195(15) -0.0369(14)
C43 0.082(2) 0.0598(18) 0.0499(17) 0.0040(14) 0.0142(16) -0.0453(16)
C42 0.0571(16) 0.0475(15) 0.0437(14) 0.0036(12) 0.0048(12) -0.0239(12)
C51 0.0308(11) 0.0278(11) 0.0548(15) -0.0076(10) 0.0095(10) -0.0096(9)
C52 0.0324(12) 0.0316(12) 0.0724(18) 0.0019(12) 0.0095(12) -0.0096(10)
C53 0.0289(12) 0.0389(14) 0.090(2) 0.0034(14) 0.0077(13) -0.0064(11)
C54 0.0403(14) 0.0309(13) 0.0767(19) -0.0002(12) 0.0081(13) 0.0017(11)
C55 0.0435(14) 0.0258(12) 0.0724(18) 0.0001(12) 0.0142(13) -0.0073(10)
C56 0.0327(12) 0.0297(12) 0.0646(16) -0.0045(11) 0.0133(11) -0.0112(10)
C62 0.0502(16) 0.104(2) 0.0442(16) -0.0119(16) 0.0077(12) -0.0447(16)
C63 0.065(2) 0.141(3) 0.0350(15) 0.0057(18) 0.0028(14) -0.067(2)
C64 0.073(2) 0.140(3) 0.0375(16) 0.0236(18) -0.0135(15) -0.069(2)
C67 0.0461(16) 0.079(2) 0.0477(16) 0.0047(14) 0.0006(12) -0.0306(15)
C68 0.0505(17) 0.097(2) 0.0544(18) 0.0111(17) -0.0071(14) -0.0342(17)
B1 0.0217(12) 0.0484(16) 0.0548(17) 0.0008(13) -0.0010(11) -0.0151(11)

loop_
_atom_type_symbol
_atom_type_description
_atom_type_scat_dispersion_real
_atom_type_scat_dispersion_imag
_atom_type_scat_source
C C 0.0033 0.0016 'International Tables Vol C Tables 4.2.6.8 and 6.1.1.4'
H H 0.0000 0.0000 'International Tables Vol C Tables 4.2.6.8 and 6.1.1.4'
B B 0.0013 0.0007 'International Tables Vol C Tables 4.2.6.8 and 6.1.1.4'
S S 0.1246 0.1234 'International Tables Vol C Tables 4.2.6.8 and 6.1.1.4'

loop_
_geom_angle_atom_site_label_1
_geom_angle_atom_site_label_2
_geom_angle_atom_site_label_3
_geom_angle
B1 S1 C61 105.32(13)
C70 C69 C68 119.5(3)
C70 C69 H69 120.3
C68 C69 H69 120.3
C69 C70 C65 121.9(3)
C69 C70 H70 119.0
C65 C70 H70 119.0
C70 C65 C64 122.6(3)
C70 C65 C66 118.8(3)
C64 C65 C66 118.6(3)
C67 C66 C61 124.0(3)
C67 C66 C65 117.5(3)
C61 C66 C65 118.5(2)
C62 C61 C66 120.6(3)
C62 C61 S1 118.1(3)
C66 C61 S1 121.19(18)
C51 C1 C2 109.50(19)
C51 C1 C11 114.80(19)
C2 C1 C11 111.45(18)
C51 C1 B1 117.00(18)
C2 C1 B1 100.37(18)
C11 C1 B1 102.73(19)
C3 C2 C21 125.7(2)
C3 C2 C1 114.1(2)
C21 C2 C1 120.15(18)
C22 C21 C26 118.0(2)
C22 C21 C2 121.75(19)
C26 C21 C2 120.2(2)
C21 C22 C23 121.3(2)
C21 C22 H22 119.3
C23 C22 H22 119.3
C24 C23 C22 119.9(3)
C24 C23 H23 120.1
C22 C23 H23 120.1
C25 C24 C23 119.5(2)
C25 C24 H24 120.2
C23 C24 H24 120.2
C12 C11 C16 117.6(2)
C12 C11 C1 122.2(2)
C16 C11 C1 119.8(2)
C13 C12 C11 120.7(3)
C13 C12 H12 119.7
C11 C12 H12 119.7
C14 C13 C12 120.5(3)
C14 C13 H13 119.7
C12 C13 H13 119.7
C15 C14 C13 119.6(3)
C15 C14 H14 120.2
C13 C14 H14 120.2
C14 C15 C16 119.9(3)
C14 C15 H15 120.0
C16 C15 H15 120.0
C15 C16 C11 121.6(3)
C15 C16 H16 119.2
C11 C16 H16 119.2
C24 C25 C26 120.7(2)
C24 C25 H25 119.7
C26 C25 H25 119.7
C25 C26 C21 120.6(3)
C25 C26 H26 119.7
C21 C26 H26 119.7
C2 C3 C31 126.2(2)
C2 C3 C4 114.0(2)
C31 C3 C4 119.73(19)
C36 C31 C32 117.9(2)
C36 C31 C3 121.9(2)
C32 C31 C3 120.2(3)
C33 C32 C31 120.3(3)
C33 C32 H32 119.8
C31 C32 H32 119.8
C32 C33 C34 120.8(3)
C32 C33 H33 119.6
C34 C33 H33 119.6
C35 C34 C33 119.3(3)
C35 C34 H34 120.3
C33 C34 H34 120.3
C34 C35 C36 120.1(3)
C34 C35 H35 119.9
C36 C35 H35 119.9
C35 C36 C31 121.5(2)
C35 C36 H36 119.3
C31 C36 H36 119.3
C3 C4 C41 114.7(2)
C3 C4 B1 101.83(18)
C41 C4 B1 113.19(18)
C3 C4 H1 109.0
C41 C4 H1 109.0
B1 C4 H1 109.0
C46 C41 C42 118.3(2)
C46 C41 C4 120.6(2)
C42 C41 C4 121.1(2)
C41 C46 C45 121.1(2)
C41 C46 H46 119.5
C45 C46 H46 119.5
C44 C45 C46 119.8(3)
C44 C45 H45 120.1
C46 C45 H45 120.1
C43 C44 C45 119.6(2)
C43 C44 H44 120.2
C45 C44 H44 120.2
C44 C43 C42 120.7(3)
C44 C43 H43 119.7
C42 C43 H43 119.7
C43 C42 C41 120.5(3)
C43 C42 H42 119.7
C41 C42 H42 119.7
C52 C51 C56 117.2(2)
C52 C51 C1 121.1(2)
C56 C51 C1 121.49(19)
C53 C52 C51 121.4(2)
C53 C52 H52 119.3
C51 C52 H52 119.3
C52 C53 C54 120.4(2)
C52 C53 H53 119.8
C54 C53 H53 119.8
C55 C54 C53 119.1(2)
C55 C54 H54 120.4
C53 C54 H54 120.4
C56 C55 C54 120.3(2)
C56 C55 H55 119.8
C54 C55 H55 119.8
C55 C56 C51 121.6(2)
C55 C56 H56 119.2
C51 C56 H56 119.2
C61 C62 C63 120.0(3)
C61 C62 H62 120.0
C63 C62 H62 120.0
C64 C63 C62 120.8(3)
C64 C63 H63 119.6
C62 C63 H63 119.6
C63 C64 C65 121.3(3)
C63 C64 H64 119.3
C65 C64 H64 119.3
C68 C67 C66 121.8(3)
C68 C67 H67 119.1
C66 C67 H67 119.1
C67 C68 C69 120.5(3)
C67 C68 H68 119.8
C69 C68 H68 119.8
C4 B1 C1 109.4(2)
C4 B1 S1 129.35(19)
C1 B1 S1 121.14(19)

loop_
_geom_bond_atom_site_label_1
_geom_bond_atom_site_label_2
_geom_bond_distance
S1 B1 1.785(3)
S1 C61 1.789(3)
C69 C70 1.362(4)
C69 C68 1.405(4)
C69 H69 0.9500
C70 C65 1.411(5)
C70 H70 0.9500
C65 C64 1.416(4)
C65 C66 1.436(4)
C66 C67 1.415(3)
C66 C61 1.429(4)
C61 C62 1.374(3)
C1 C51 1.525(3)
C1 C2 1.544(3)
C1 C11 1.545(3)
C1 B1 1.607(3)
C2 C3 1.348(3)
C2 C21 1.496(3)
C21 C22 1.386(3)
C21 C26 1.393(3)
C22 C23 1.393(3)
C22 H22 0.9500
C23 C24 1.380(4)
C23 H23 0.9500
C24 C25 1.375(4)
C24 H24 0.9500
C11 C12 1.395(4)
C11 C16 1.397(4)
C12 C13 1.390(4)
C12 H12 0.9500
C13 C14 1.383(5)
C13 H13 0.9500
C14 C15 1.379(5)
C14 H14 0.9500
C15 C16 1.384(4)
C15 H15 0.9500
C16 H16 0.9500
C25 C26 1.390(3)
C25 H25 0.9500
C26 H26 0.9500
C3 C31 1.477(3)
C3 C4 1.526(3)
C31 C36 1.388(4)
C31 C32 1.402(3)
C32 C33 1.380(4)
C32 H32 0.9500
C33 C34 1.385(5)
C33 H33 0.9500
C34 C35 1.377(4)
C34 H34 0.9500
C35 C36 1.382(3)
C35 H35 0.9500
C36 H36 0.9500
C4 C41 1.527(3)
C4 B1 1.580(4)
C4 H1 1.0000
C41 C46 1.387(3)
C41 C42 1.391(3)
C46 C45 1.390(3)
C46 H46 0.9500
C45 C44 1.384(4)
C45 H45 0.9500
C44 C43 1.373(4)
C44 H44 0.9500
C43 C42 1.385(4)
C43 H43 0.9500
C42 H42 0.9500
C51 C52 1.390(3)
C51 C56 1.398(3)
C52 C53 1.381(4)
C52 H52 0.9500
C53 C54 1.384(3)
C53 H53 0.9500
C54 C55 1.381(3)
C54 H54 0.9500
C55 C56 1.375(3)
C55 H55 0.9500
C56 H56 0.9500
C62 C63 1.417(5)
C62 H62 0.9500
C63 C64 1.355(5)
C63 H63 0.9500
C64 H64 0.9500
C67 C68 1.366(4)
C67 H67 0.9500
C68 H68 0.9500

loop_
_geom_torsion_atom_site_label_1
_geom_torsion_atom_site_label_2
_geom_torsion_atom_site_label_3
_geom_torsion_atom_site_label_4
_geom_torsion
C68 C69 C70 C65 -1.2(5)
C69 C70 C65 C64 178.3(3)
C69 C70 C65 C66 -0.2(5)
C70 C65 C66 C67 2.2(4)
C64 C65 C66 C67 -176.4(3)
C70 C65 C66 C61 -177.7(3)
C64 C65 C66 C61 3.8(4)
C67 C66 C61 C62 176.1(3)
C65 C66 C61 C62 -4.1(4)
C67 C66 C61 S1 0.3(4)
C65 C66 C61 S1 -179.9(2)
B1 S1 C61 C62 122.4(2)
B1 S1 C61 C66 -61.7(2)
C51 C1 C2 C3 123.8(2)
C11 C1 C2 C3 -108.1(2)
B1 C1 C2 C3 0.1(2)
C51 C1 C2 C21 -58.5(2)
C11 C1 C2 C21 69.6(3)
B1 C1 C2 C21 177.78(19)
C3 C2 C21 C22 -95.7(3)
C1 C2 C21 C22 86.9(3)
C3 C2 C21 C26 85.6(3)
C1 C2 C21 C26 -91.8(3)
C26 C21 C22 C23 -0.5(3)
C2 C21 C22 C23 -179.2(2)
C21 C22 C23 C24 0.7(4)
C22 C23 C24 C25 -0.5(4)
C51 C1 C11 C12 -24.8(3)
C2 C1 C11 C12 -150.0(2)
B1 C1 C11 C12 103.3(3)
C51 C1 C11 C16 162.8(2)
C2 C1 C11 C16 37.6(3)
B1 C1 C11 C16 -69.1(3)
C16 C11 C12 C13 -1.8(4)
C1 C11 C12 C13 -174.3(2)
C11 C12 C13 C14 1.1(4)
C12 C13 C14 C15 0.3(4)
C13 C14 C15 C16 -1.0(4)
C14 C15 C16 C11 0.3(4)
C12 C11 C16 C15 1.1(4)
C1 C11 C16 C15 173.9(2)
C23 C24 C25 C26 0.0(4)
C24 C25 C26 C21 0.2(4)
C22 C21 C26 C25 0.0(3)
C2 C21 C26 C25 178.8(2)
C21 C2 C3 C31 3.0(4)
C1 C2 C3 C31 -179.5(2)
C21 C2 C3 C4 -174.7(2)
C1 C2 C3 C4 2.8(3)
C2 C3 C31 C36 48.0(3)
C4 C3 C31 C36 -134.5(2)
C2 C3 C31 C32 -133.7(2)
C4 C3 C31 C32 43.8(3)
C36 C31 C32 C33 -2.0(3)
C3 C31 C32 C33 179.6(2)
C31 C32 C33 C34 1.5(4)
C32 C33 C34 C35 0.3(4)
C33 C34 C35 C36 -1.5(4)
C34 C35 C36 C31 1.0(3)
C32 C31 C36 C35 0.8(3)
C3 C31 C36 C35 179.1(2)
C2 C3 C4 C41 -127.0(2)
C31 C3 C4 C41 55.2(3)
C2 C3 C4 B1 -4.3(2)
C31 C3 C4 B1 177.80(19)
C3 C4 C41 C46 49.8(3)
B1 C4 C41 C46 -66.4(3)
C3 C4 C41 C42 -131.3(2)
B1 C4 C41 C42 112.4(3)
C42 C41 C46 C45 -2.4(4)
C4 C41 C46 C45 176.5(2)
C41 C46 C45 C44 1.3(4)
C46 C45 C44 C43 0.6(4)
C45 C44 C43 C42 -1.5(4)
C44 C43 C42 C41 0.4(4)
C46 C41 C42 C43 1.5(4)
C4 C41 C42 C43 -177.4(2)
C2 C1 C51 C52 -93.1(3)
C11 C1 C51 C52 140.7(2)
B1 C1 C51 C52 20.2(3)
C2 C1 C51 C56 81.4(3)
C11 C1 C51 C56 -44.8(3)
B1 C1 C51 C56 -165.3(2)
C56 C51 C52 C53 -0.1(4)
C1 C51 C52 C53 174.6(2)
C51 C52 C53 C54 0.6(4)
C52 C53 C54 C55 -0.5(4)
C53 C54 C55 C56 -0.1(4)
C54 C55 C56 C51 0.7(4)
C52 C51 C56 C55 -0.5(4)
C1 C51 C56 C55 -175.2(2)
C66 C61 C62 C63 1.7(4)
S1 C61 C62 C63 177.6(2)
C61 C62 C63 C64 1.1(5)
C62 C63 C64 C65 -1.3(5)
C70 C65 C64 C63 -179.7(3)
C66 C65 C64 C63 -1.2(5)
C61 C66 C67 C68 176.9(3)
C65 C66 C67 C68 -2.9(4)
C66 C67 C68 C69 1.6(5)
C70 C69 C68 C67 0.5(5)
C3 C4 B1 C1 4.2(2)
C41 C4 B1 C1 127.8(2)
C3 C4 B1 S1 -178.83(18)
C41 C4 B1 S1 -55.2(3)
C51 C1 B1 C4 -121.1(2)
C2 C1 B1 C4 -2.8(2)
C11 C1 B1 C4 112.2(2)
C51 C1 B1 S1 61.6(3)
C2 C1 B1 S1 179.93(16)
C11 C1 B1 S1 -65.1(2)
C61 S1 B1 C4 -11.8(3)
C61 S1 B1 C1 164.82(19)
